data_2212415
loop_
_publ_author_name
'Huang, Ping-Hsin'
'Wen, Yuh-Sheng'

_publ_section_title
Pentacarbonyl{<i>N</i>,<i>N</i>-dimethyl-<i>N</i>'-[4-(pyridin-4-ylethynyl-\k<i>N</i>)benzylidene]benzene-1,4-diamine}tungsten(0)
_journal_coeditor_code WW2078
_journal_issue 2
_journal_name_full 'Acta Crystallographica Section E'
_journal_page_first m563
_journal_page_last m564
_journal_paper_doi 10.1107/S1600536807002152
_journal_volume 63
_journal_year 2007
_chemical_formula_iupac '[W (C22 H19 N3) (C1 O1)5]'
_chemical_formula_moiety 'C27 H19 N3 O5 W'
_chemical_formula_sum 'C27 H19 N3 O5 W'
_chemical_formula_weight 649.30
_chemical_name_systematic
;Pentacarbonyl{N,N-dimethyl-N'-[4-(pyridin-4-ylethynyl-\kN)benzylidene]benzene-
1,4-diamine}tungsten(0)
;
_space_group_IT_number 2
_symmetry_cell_setting triclinic
_symmetry_space_group_name_Hall '-P 1'
_symmetry_space_group_name_H-M 'P -1'
_atom_sites_solution_hydrogens geom
_atom_sites_solution_primary direct
_atom_sites_solution_secondary difmap
_audit_creation_method SHELXL-97
_cell_angle_alpha 102.5950(10)
_cell_angle_beta 95.3620(10)
_cell_angle_gamma 93.2490(10)
_cell_formula_units_Z 4
_cell_length_a 12.2258(2)
_cell_length_b 12.5046(2)
_cell_length_c 17.3157(3)
_cell_measurement_reflns_used 9811
_cell_measurement_temperature 100.00(10)
_cell_measurement_theta_max 29.3
_cell_measurement_theta_min 2.44
_cell_volume 2564.09(7)
_computing_cell_refinement SMART
_computing_data_collection 'SMART (Bruker, 2001)'
_computing_data_reduction 'SAINT (Bruker, 2001)'
_computing_molecular_graphics 'ORTEP-3 for Windows (Farrugia, 1997)'
_computing_publication_material 'WinGX (Farrugia, 1999)'
_computing_structure_refinement 'SHELXL97 (Sheldrick, 1997)'
_computing_structure_solution 'SHELXS97 (Sheldrick, 1997)'
_diffrn_ambient_temperature 100.00(10)
_diffrn_measured_fraction_theta_full 0.995
_diffrn_measured_fraction_theta_max 0.995
_diffrn_measurement_device_type 'Bruker SMART CCD area-detector'
_diffrn_measurement_method '\f and \w'
_diffrn_radiation_monochromator graphite
_diffrn_radiation_source 'fine-focus sealed tube'
_diffrn_radiation_type MoK\a
_diffrn_radiation_wavelength 0.71073
_diffrn_reflns_av_R_equivalents 0.0597
_diffrn_reflns_av_sigmaI/netI 0.0358
_diffrn_reflns_limit_h_max 14
_diffrn_reflns_limit_h_min -14
_diffrn_reflns_limit_k_max 14
_diffrn_reflns_limit_k_min -14
_diffrn_reflns_limit_l_max 20
_diffrn_reflns_limit_l_min -20
_diffrn_reflns_number 39209
_diffrn_reflns_theta_full 25.03
_diffrn_reflns_theta_max 25.03
_diffrn_reflns_theta_min 1.21
_diffrn_standards_number 0
_exptl_absorpt_coefficient_mu 4.546
_exptl_absorpt_correction_T_max 0.9856
_exptl_absorpt_correction_T_min 0.4934
_exptl_absorpt_correction_type multi-scan
_exptl_absorpt_process_details '(SADABS; Bruker, 2001)'
_exptl_crystal_colour red
_exptl_crystal_density_diffrn 1.682
_exptl_crystal_density_meas 1.682
_exptl_crystal_density_method 'not measured'
_exptl_crystal_description plate
_exptl_crystal_F_000 1264
_exptl_crystal_size_max 0.3
_exptl_crystal_size_mid 0.25
_exptl_crystal_size_min 0.08
_refine_diff_density_max 0.544
_refine_diff_density_min -0.940
_refine_ls_extinction_coef 0.00043(5)
_refine_ls_extinction_expression Fc^*^=kFc[1+0.001xFc^2^\l^3^/sin(2\q)]^-1/4^
_refine_ls_extinction_method SHELXL97
_refine_ls_goodness_of_fit_ref 0.986
_refine_ls_hydrogen_treatment constr
_refine_ls_matrix_type full
_refine_ls_number_parameters 650
_refine_ls_number_reflns 9009
_refine_ls_number_restraints 0
_refine_ls_restrained_S_all 0.986
_refine_ls_R_factor_all 0.0303
_refine_ls_R_factor_gt 0.0219
_refine_ls_shift/su_max 0.002
_refine_ls_shift/su_mean 0.000
_refine_ls_structure_factor_coef Fsqd
_refine_ls_weighting_details 'calc w=1/[\s^2^(Fo^2^)+(0.0204P)^2^] where P=(Fo^2^+2Fc^2^)/3'
_refine_ls_weighting_scheme calc
_refine_ls_wR_factor_gt 0.0466
_refine_ls_wR_factor_ref 0.0485
_reflns_number_gt 7221
_reflns_number_total 9009
_reflns_threshold_expression I>2\s(I)
_cod_data_source_file ww2078.cif
_cod_data_source_block I
_cod_depositor_comments
;
The following automatic conversions were performed:
'_symmetry_cell_setting' value 'Triclinic' changed to 'triclinic'
according to '/home/saulius/struct/CIF-dictionaries/cif_core.dic'
dictionary named 'cif_core.dic' version 2.4.1 from 2010-06-29.

Automatic conversion script
Id: cif_fix_enum 1527 2010-12-29 10:47:43Z saulius 

The following automatic conversions were performed:

'_symmetry_cell_setting' value 'Triclinic' changed to 'triclinic'
according to /home/saulius/struct/CIF-dictionaries/cif_core.dic
dictionary named 'cif_core.dic' version 2.4.1 from 2010-06-29.

Automatic conversion script
Id: cif_fix_values 1715 2011-07-08 13:25:40Z adriana 
;
_cod_database_code 2212415
_cod_database_fobs_code 2212415

loop_
_symmetry_equiv_pos_as_xyz
'x, y, z'
'-x, -y, -z'

loop_
_atom_site_type_symbol
_atom_site_label
_atom_site_fract_x
_atom_site_fract_y
_atom_site_fract_z
_atom_site_U_iso_or_equiv
_atom_site_adp_type
_atom_site_calc_flag
_atom_site_refinement_flags
_atom_site_occupancy
W W1 0.313430(9) 0.065464(10) 0.581730(8) 0.04472(6) Uani d . 1
W W2 0.197581(10) 0.435429(10) 0.434860(8) 0.04733(6) Uani d . 1
O O1 0.5483(2) 0.0570(2) 0.67523(17) 0.0807(8) Uani d . 1
O O2 0.2822(2) 0.3026(2) 0.68455(17) 0.0843(8) Uani d . 1
O O3 0.0996(2) 0.0827(2) 0.46951(18) 0.0943(9) Uani d . 1
O O4 0.3294(3) -0.1655(2) 0.46542(19) 0.1044(10) Uani d . 1
O O5 0.4319(2) 0.1786(2) 0.46525(18) 0.0947(9) Uani d . 1
O O6 -0.0325(2) 0.4438(2) 0.33517(15) 0.0718(7) Uani d . 1
O O7 0.1721(3) 0.6669(2) 0.54753(18) 0.1022(10) Uani d . 1
O O8 0.4163(3) 0.4261(3) 0.5458(2) 0.1201(12) Uani d . 1
O O9 0.2271(2) 0.1980(2) 0.33270(16) 0.0731(7) Uani d . 1
O O10 0.0686(2) 0.3270(2) 0.54908(17) 0.0883(9) Uani d . 1
N N11 0.22107(19) -0.02356(19) 0.66027(15) 0.0419(6) Uani d . 1
N N12 -0.2356(2) -0.5262(2) 1.05873(16) 0.0519(7) Uani d . 1
N N13 -0.4645(3) -0.7601(3) 1.24377(19) 0.0770(9) Uani d . 1
N N41 0.2915(2) 0.5192(2) 0.35461(14) 0.0462(6) Uani d . 1
N N42 0.7365(2) 1.0359(2) -0.03675(17) 0.0635(8) Uani d . 1
N N43 0.9494(2) 1.2434(2) -0.24533(18) 0.0677(8) Uani d . 1
C C1 0.4624(3) 0.0585(2) 0.6437(2) 0.0536(8) Uani d . 1
C C2 0.2925(2) 0.2155(3) 0.6508(2) 0.0512(8) Uani d . 1
C C3 0.1738(3) 0.0766(3) 0.5133(2) 0.0581(9) Uani d . 1
C C4 0.3271(3) -0.0828(3) 0.5083(2) 0.0594(9) Uani d . 1
C C5 0.3895(3) 0.1377(3) 0.5099(2) 0.0619(9) Uani d . 1
C C6 0.0508(3) 0.4420(2) 0.36930(19) 0.0492(8) Uani d . 1
C C7 0.1795(3) 0.5843(3) 0.5063(2) 0.0637(10) Uani d . 1
C C8 0.3392(3) 0.4287(3) 0.5040(2) 0.0720(11) Uani d . 1
C C9 0.2184(2) 0.2842(3) 0.36754(19) 0.0478(8) Uani d . 1
C C10 0.1174(3) 0.3662(3) 0.5069(2) 0.0631(10) Uani d . 1
C C12 0.2539(3) -0.0220(3) 0.73593(19) 0.0607(9) Uani d . 1
H H12 0.3180 0.0210 0.7593 0.073 Uiso calc R 1
C C13 0.1995(3) -0.0799(3) 0.78199(19) 0.0632(9) Uani d . 1
H H13 0.2282 -0.0773 0.8341 0.076 Uiso calc R 1
C C14 0.1018(3) -0.1419(2) 0.75006(19) 0.0468(8) Uani d . 1
C C15 0.0677(2) -0.1443(2) 0.67202(18) 0.0529(8) Uani d . 1
H H15 0.0032 -0.1857 0.6475 0.063 Uiso calc R 1
C C16 0.1278(2) -0.0865(2) 0.63020(18) 0.0523(8) Uani d . 1
H H16 0.1025 -0.0909 0.5772 0.063 Uiso calc R 1
C C17 0.0406(3) -0.2011(3) 0.79510(19) 0.0537(8) Uani d . 1
C C18 -0.0154(3) -0.2538(3) 0.82876(18) 0.0509(8) Uani d . 1
C C19 -0.0812(3) -0.3173(2) 0.86992(18) 0.0476(8) Uani d . 1
C C20 -0.1922(3) -0.3451(3) 0.84620(18) 0.0604(9) Uani d . 1
H H20 -0.2253 -0.3225 0.8025 0.072 Uiso calc R 1
C C21 -0.2543(3) -0.4056(3) 0.88602(18) 0.0600(9) Uani d . 1
H H21 -0.3287 -0.4236 0.8687 0.072 Uiso calc R 1
C C22 -0.2080(3) -0.4399(2) 0.95134(18) 0.0470(8) Uani d . 1
C C23 -0.0978(3) -0.4115(3) 0.97504(19) 0.0592(9) Uani d . 1
H H23 -0.0650 -0.4336 1.0190 0.071 Uiso calc R 1
C C24 -0.0351(3) -0.3514(3) 0.93554(19) 0.0608(9) Uani d . 1
H H24 0.0393 -0.3334 0.9531 0.073 Uiso calc R 1
C C25 -0.2752(3) -0.5011(2) 0.99520(19) 0.0530(8) Uani d . 1
H H25 -0.3487 -0.5222 0.9761 0.064 Uiso calc R 1
C C26 -0.2988(2) -0.5862(2) 1.10217(19) 0.0486(8) Uani d . 1
C C27 -0.3969(3) -0.6506(3) 1.07185(19) 0.0594(9) Uani d . 1
H H27 -0.4269 -0.6541 1.0199 0.071 Uiso calc R 1
C C28 -0.4496(3) -0.7090(3) 1.1182(2) 0.0633(9) Uani d . 1
H H28 -0.5144 -0.7520 1.0966 0.076 Uiso calc R 1
C C29 -0.4087(3) -0.7056(3) 1.1966(2) 0.0549(8) Uani d . 1
C C30 -0.3092(3) -0.6428(3) 1.2252(2) 0.0623(9) Uani d . 1
H H30 -0.2780 -0.6396 1.2768 0.075 Uiso calc R 1
C C31 -0.2573(3) -0.5861(3) 1.17828(19) 0.0585(9) Uani d . 1
H H31 -0.1909 -0.5456 1.1990 0.070 Uiso calc R 1
C C32 -0.4230(3) -0.7540(3) 1.3242(2) 0.0838(12) Uani d . 1
H H32A -0.4726 -0.7964 1.3479 0.126 Uiso calc R 1
H H32B -0.4165 -0.6787 1.3532 0.126 Uiso calc R 1
H H32C -0.3519 -0.7828 1.3259 0.126 Uiso calc R 1
C C33 -0.5566(3) -0.8394(3) 1.2085(2) 0.0890(13) Uani d . 1
H H33A -0.5862 -0.8698 1.2493 0.134 Uiso calc R 1
H H33B -0.5319 -0.8973 1.1695 0.134 Uiso calc R 1
H H33C -0.6127 -0.8036 1.1835 0.134 Uiso calc R 1
C C42 0.3854(2) 0.4820(2) 0.32692(18) 0.0509(8) Uani d . 1
H H42 0.4105 0.4190 0.3405 0.061 Uiso calc R 1
C C43 0.4455(2) 0.5320(3) 0.28000(18) 0.0521(8) Uani d . 1
H H43 0.5097 0.5033 0.2628 0.063 Uiso calc R 1
C C44 0.4104(3) 0.6250(3) 0.25842(18) 0.0486(8) Uani d . 1
C C45 0.3137(3) 0.6640(2) 0.28605(18) 0.0559(9) Uani d . 1
H H45 0.2868 0.7264 0.2727 0.067 Uiso calc R 1
C C46 0.2587(3) 0.6097(3) 0.33323(19) 0.0547(8) Uani d . 1
H H46 0.1945 0.6374 0.3515 0.066 Uiso calc R 1
C C47 0.4702(3) 0.6786(3) 0.20825(19) 0.0566(9) Uani d . 1
C C48 0.5226(3) 0.7247(3) 0.16878(19) 0.0571(9) Uani d . 1
C C49 0.5866(3) 0.7831(3) 0.12359(18) 0.0537(9) Uani d . 1
C C50 0.5437(3) 0.8695(3) 0.09530(19) 0.0590(9) Uani d . 1
H H50 0.4733 0.8892 0.1054 0.071 Uiso calc R 1
C C51 0.6052(3) 0.9256(3) 0.05241(19) 0.0584(9) Uani d . 1
H H51 0.5765 0.9843 0.0346 0.070 Uiso calc R 1
C C52 0.7093(3) 0.8964(3) 0.03514(19) 0.0553(9) Uani d . 1
C C53 0.7520(3) 0.8130(3) 0.0652(2) 0.0692(10) Uani d . 1
H H53 0.8229 0.7945 0.0560 0.083 Uiso calc R 1
C C54 0.6921(3) 0.7565(3) 0.1085(2) 0.0660(10) Uani d . 1
H H54 0.7226 0.6998 0.1280 0.079 Uiso calc R 1
C C55 0.7717(3) 0.9545(3) -0.0136(2) 0.0638(10) Uani d . 1
H H55 0.8391 0.9305 -0.0278 0.077 Uiso calc R 1
C C56 0.7950(3) 1.0851(3) -0.0890(2) 0.0589(9) Uani d . 1
C C57 0.8431(3) 1.0270(3) -0.1520(2) 0.0839(13) Uani d . 1
H H57 0.8410 0.9508 -0.1604 0.101 Uiso calc R 1
C C58 0.8942(3) 1.0781(3) -0.2030(2) 0.0845(13) Uani d . 1
H H58 0.9242 1.0356 -0.2457 0.101 Uiso calc R 1
C C59 0.9024(3) 1.1920(3) -0.1923(2) 0.0596(9) Uani d . 1
C C60 0.8524(3) 1.2506(3) -0.1284(2) 0.0647(9) Uani d . 1
H H60 0.8556 1.3269 -0.1190 0.078 Uiso calc R 1
C C61 0.7986(3) 1.1981(3) -0.07916(19) 0.0631(9) Uani d . 1
H H61 0.7640 1.2393 -0.0384 0.076 Uiso calc R 1
C C62 1.0026(4) 1.1790(3) -0.3077(3) 0.1128(17) Uani d . 1
H H62A 1.0310 1.2257 -0.3397 0.169 Uiso calc R 1
H H62B 0.9504 1.1234 -0.3403 0.169 Uiso calc R 1
H H62C 1.0621 1.1449 -0.2849 0.169 Uiso calc R 1
C C63 0.9974(3) 1.3559(3) -0.2158(2) 0.0896(13) Uani d . 1
H H63A 1.0277 1.3816 -0.2583 0.134 Uiso calc R 1
H H63B 1.0546 1.3581 -0.1735 0.134 Uiso calc R 1
H H63C 0.9413 1.4022 -0.1963 0.134 Uiso calc R 1

loop_
_atom_site_aniso_label
_atom_site_aniso_U_11
_atom_site_aniso_U_22
_atom_site_aniso_U_33
_atom_site_aniso_U_12
_atom_site_aniso_U_13
_atom_site_aniso_U_23
W1 0.03965(8) 0.04785(9) 0.04712(10) -0.00122(6) 0.00423(6) 0.01306(7)
W2 0.05498(9) 0.04632(10) 0.03995(9) -0.00594(6) 0.00240(6) 0.01181(6)
O1 0.0511(15) 0.0865(19) 0.101(2) 0.0048(13) -0.0110(15) 0.0218(16)
O2 0.089(2) 0.0609(18) 0.092(2) 0.0118(15) -0.0071(16) -0.0004(15)
O3 0.0728(19) 0.110(2) 0.102(2) -0.0090(16) -0.0348(17) 0.0496(19)
O4 0.104(2) 0.083(2) 0.105(3) -0.0024(18) 0.0271(19) -0.0268(19)
O5 0.090(2) 0.114(2) 0.105(2) 0.0101(17) 0.0442(17) 0.0647(19)
O6 0.0614(16) 0.0793(18) 0.0717(18) 0.0041(14) -0.0034(14) 0.0155(14)
O7 0.131(3) 0.071(2) 0.091(2) -0.0078(18) 0.0313(19) -0.0169(17)
O8 0.108(2) 0.128(3) 0.114(3) -0.022(2) -0.058(2) 0.044(2)
O9 0.0825(18) 0.0561(17) 0.0771(19) 0.0088(14) 0.0095(14) 0.0060(14)
O10 0.113(2) 0.087(2) 0.084(2) 0.0078(16) 0.0421(18) 0.0480(17)
N11 0.0419(14) 0.0407(15) 0.0412(16) -0.0001(11) -0.0024(12) 0.0084(12)
N12 0.0550(16) 0.0523(17) 0.0520(18) 0.0029(13) 0.0100(14) 0.0180(14)
N13 0.077(2) 0.095(3) 0.069(2) -0.0108(18) 0.0214(18) 0.0373(19)
N41 0.0497(16) 0.0410(16) 0.0461(16) -0.0036(12) -0.0010(13) 0.0103(13)
N42 0.0717(19) 0.0565(19) 0.065(2) -0.0039(15) 0.0248(16) 0.0140(16)
N43 0.074(2) 0.062(2) 0.082(2) 0.0125(16) 0.0379(18) 0.0337(17)
C1 0.050(2) 0.046(2) 0.063(2) -0.0001(16) 0.0009(18) 0.0111(17)
C2 0.0431(18) 0.056(2) 0.051(2) -0.0026(16) -0.0064(16) 0.0123(18)
C3 0.055(2) 0.059(2) 0.060(2) -0.0106(17) 0.0026(19) 0.0185(18)
C4 0.051(2) 0.068(3) 0.057(2) -0.0025(18) 0.0072(18) 0.0097(19)
C5 0.051(2) 0.069(2) 0.069(3) 0.0027(17) 0.0056(19) 0.023(2)
C6 0.060(2) 0.0437(19) 0.043(2) -0.0033(16) 0.0112(18) 0.0073(15)
C7 0.071(2) 0.072(3) 0.045(2) -0.014(2) 0.0069(18) 0.011(2)
C8 0.085(3) 0.065(2) 0.060(3) -0.015(2) -0.014(2) 0.014(2)
C9 0.0480(19) 0.051(2) 0.045(2) 0.0004(16) 0.0009(16) 0.0157(17)
C10 0.081(3) 0.057(2) 0.053(2) 0.0000(19) 0.004(2) 0.0173(18)
C12 0.065(2) 0.064(2) 0.044(2) -0.0206(17) -0.0046(18) 0.0028(17)
C13 0.079(2) 0.071(2) 0.0349(19) -0.0173(19) -0.0007(18) 0.0108(17)
C14 0.055(2) 0.0418(18) 0.044(2) 0.0047(15) 0.0103(16) 0.0098(15)
C15 0.0459(18) 0.063(2) 0.050(2) -0.0122(15) -0.0013(16) 0.0218(17)
C16 0.0463(18) 0.063(2) 0.045(2) -0.0092(16) -0.0060(16) 0.0162(17)
C17 0.064(2) 0.051(2) 0.046(2) 0.0008(17) 0.0076(17) 0.0102(16)
C18 0.062(2) 0.051(2) 0.043(2) 0.0101(16) 0.0135(17) 0.0126(16)
C19 0.065(2) 0.0447(19) 0.0356(19) 0.0085(16) 0.0131(16) 0.0100(15)
C20 0.068(2) 0.071(2) 0.042(2) -0.0080(18) -0.0060(18) 0.0226(18)
C21 0.061(2) 0.073(2) 0.043(2) -0.0142(17) -0.0044(17) 0.0157(18)
C22 0.059(2) 0.0447(19) 0.0379(19) 0.0050(15) 0.0096(16) 0.0095(15)
C23 0.057(2) 0.078(2) 0.054(2) 0.0155(18) 0.0093(18) 0.0352(19)
C24 0.0489(19) 0.085(3) 0.059(2) 0.0124(18) 0.0115(17) 0.036(2)
C25 0.059(2) 0.050(2) 0.049(2) 0.0004(16) 0.0091(17) 0.0099(17)
C26 0.0535(19) 0.048(2) 0.047(2) 0.0042(16) 0.0124(17) 0.0142(16)
C27 0.064(2) 0.064(2) 0.048(2) -0.0039(18) 0.0066(18) 0.0115(17)
C28 0.060(2) 0.067(2) 0.060(2) -0.0139(17) 0.0118(19) 0.0093(19)
C29 0.063(2) 0.054(2) 0.054(2) 0.0104(17) 0.0200(18) 0.0201(18)
C30 0.066(2) 0.072(2) 0.055(2) -0.0030(19) 0.0032(19) 0.0292(19)
C31 0.052(2) 0.071(2) 0.056(2) -0.0060(17) 0.0003(17) 0.0262(19)
C32 0.098(3) 0.092(3) 0.078(3) 0.020(2) 0.039(3) 0.041(2)
C33 0.081(3) 0.084(3) 0.113(4) -0.007(2) 0.037(3) 0.038(3)
C42 0.0481(19) 0.051(2) 0.054(2) 0.0019(16) -0.0024(16) 0.0163(16)
C43 0.0429(18) 0.060(2) 0.054(2) 0.0017(16) 0.0075(16) 0.0145(17)
C44 0.0524(19) 0.050(2) 0.0394(19) -0.0104(16) -0.0007(16) 0.0082(16)
C45 0.064(2) 0.049(2) 0.060(2) 0.0013(17) 0.0118(18) 0.0214(17)
C46 0.056(2) 0.049(2) 0.060(2) 0.0040(16) 0.0141(17) 0.0125(18)
C47 0.061(2) 0.057(2) 0.045(2) -0.0129(17) 0.0014(17) 0.0057(17)
C48 0.066(2) 0.057(2) 0.043(2) -0.0108(17) 0.0049(18) 0.0042(17)
C49 0.068(2) 0.047(2) 0.042(2) -0.0128(17) 0.0088(17) 0.0038(16)
C50 0.050(2) 0.072(2) 0.055(2) -0.0057(17) 0.0041(17) 0.0174(19)
C51 0.058(2) 0.063(2) 0.056(2) -0.0065(17) 0.0010(18) 0.0222(18)
C52 0.065(2) 0.051(2) 0.049(2) -0.0041(17) 0.0169(18) 0.0056(17)
C53 0.078(2) 0.055(2) 0.081(3) 0.0083(19) 0.041(2) 0.014(2)
C54 0.085(3) 0.048(2) 0.071(3) 0.0128(19) 0.033(2) 0.0133(18)
C55 0.073(2) 0.053(2) 0.067(3) 0.0002(19) 0.032(2) 0.0087(19)
C56 0.064(2) 0.049(2) 0.067(2) 0.0012(17) 0.0284(19) 0.0144(18)
C57 0.127(3) 0.041(2) 0.097(3) 0.015(2) 0.064(3) 0.018(2)
C58 0.121(3) 0.056(3) 0.091(3) 0.021(2) 0.069(3) 0.021(2)
C59 0.065(2) 0.054(2) 0.066(2) 0.0111(17) 0.0232(19) 0.0197(19)
C60 0.080(2) 0.045(2) 0.074(3) 0.0035(18) 0.024(2) 0.0160(18)
C61 0.076(2) 0.050(2) 0.064(2) 0.0054(17) 0.029(2) 0.0054(18)
C62 0.147(4) 0.098(3) 0.121(4) 0.026(3) 0.089(4) 0.047(3)
C63 0.096(3) 0.085(3) 0.093(3) -0.023(2) 0.016(3) 0.037(2)

loop_
_atom_type_symbol
_atom_type_description
_atom_type_scat_dispersion_real
_atom_type_scat_dispersion_imag
_atom_type_scat_source
W W -0.8490 6.8722 'International Tables Vol C Tables 4.2.6.8 and 6.1.1.4'
O O 0.0106 0.0060 'International Tables Vol C Tables 4.2.6.8 and 6.1.1.4'
N N 0.0061 0.0033 'International Tables Vol C Tables 4.2.6.8 and 6.1.1.4'
C C 0.0033 0.0016 'International Tables Vol C Tables 4.2.6.8 and 6.1.1.4'
H H 0.0000 0.0000 'International Tables Vol C Tables 4.2.6.8 and 6.1.1.4'

loop_
_geom_angle_atom_site_label_1
_geom_angle_atom_site_label_2
_geom_angle_atom_site_label_3
_geom_angle
_geom_angle_publ_flag
C5 W1 C3 86.11(13) yes
C5 W1 C4 89.60(14) yes
C3 W1 C4 87.78(14) yes
C5 W1 C2 89.67(14) yes
C3 W1 C2 88.97(13) yes
C4 W1 C2 176.70(12) yes
C5 W1 C1 88.92(13) yes
C3 W1 C1 174.96(12) yes
C4 W1 C1 91.34(13) yes
C2 W1 C1 91.86(12) yes
C5 W1 N11 177.46(11) yes
C3 W1 N11 92.18(11) yes
C4 W1 N11 88.46(11) yes
C2 W1 N11 92.18(11) yes
C1 W1 N11 92.75(11) yes
C10 W2 C8 88.52(15) ?
C10 W2 C7 88.47(14) ?
C8 W2 C7 88.35(15) ?
C10 W2 C9 90.01(13) ?
C8 W2 C9 89.68(14) ?
C7 W2 C9 177.54(13) ?
C10 W2 C6 89.17(13) ?
C8 W2 C6 177.47(13) ?
C7 W2 C6 90.57(13) ?
C9 W2 C6 91.34(12) ?
C10 W2 N41 178.46(11) ?
C8 W2 N41 90.78(12) ?
C7 W2 N41 90.14(11) ?
C9 W2 N41 91.36(10) ?
C6 W2 N41 91.51(10) ?
C12 N11 C16 114.9(3) ?
C12 N11 W1 125.0(2) ?
C16 N11 W1 120.1(2) ?
C25 N12 C26 122.7(3) ?
C29 N13 C32 121.0(3) ?
C29 N13 C33 119.9(3) ?
C32 N13 C33 118.3(3) ?
C46 N41 C42 116.0(3) ?
C46 N41 W2 122.0(2) ?
C42 N41 W2 122.1(2) ?
C55 N42 C56 120.2(3) ?
C59 N43 C62 118.9(3) ?
C59 N43 C63 117.9(3) ?
C62 N43 C63 114.9(3) ?
O1 C1 W1 176.2(3) ?
O2 C2 W1 174.8(3) ?
O3 C3 W1 174.5(3) ?
O4 C4 W1 176.5(3) ?
O5 C5 W1 177.6(3) ?
O6 C6 W2 177.2(3) ?
O7 C7 W2 177.9(4) ?
O8 C8 W2 176.9(4) ?
O9 C9 W2 176.6(3) ?
O10 C10 W2 178.6(3) ?
N11 C12 C13 124.4(3) ?
N11 C12 H12 117.8 ?
C13 C12 H12 117.8 ?
C12 C13 C14 119.5(3) ?
C12 C13 H13 120.3 ?
C14 C13 H13 120.3 ?
C15 C14 C13 116.4(3) ?
C15 C14 C17 121.4(3) ?
C13 C14 C17 122.1(3) ?
C16 C15 C14 120.3(3) ?
C16 C15 H15 119.9 ?
C14 C15 H15 119.9 ?
N11 C16 C15 124.5(3) ?
N11 C16 H16 117.8 ?
C15 C16 H16 117.8 ?
C18 C17 C14 175.8(4) ?
C17 C18 C19 179.1(4) ?
C24 C19 C20 117.8(3) ?
C24 C19 C18 120.6(3) ?
C20 C19 C18 121.6(3) ?
C21 C20 C19 121.1(3) ?
C21 C20 H20 119.5 ?
C19 C20 H20 119.5 ?
C20 C21 C22 121.0(3) ?
C20 C21 H21 119.5 ?
C22 C21 H21 119.5 ?
C23 C22 C21 117.7(3) ?
C23 C22 C25 121.4(3) ?
C21 C22 C25 120.9(3) ?
C24 C23 C22 121.7(3) ?
C24 C23 H23 119.1 ?
C22 C23 H23 119.1 ?
C23 C24 C19 120.7(3) ?
C23 C24 H24 119.7 ?
C19 C24 H24 119.7 ?
N12 C25 C22 121.5(3) ?
N12 C25 H25 119.3 ?
C22 C25 H25 119.3 ?
C31 C26 C27 117.2(3) ?
C31 C26 N12 117.5(3) ?
C27 C26 N12 125.2(3) ?
C28 C27 C26 120.5(3) ?
C28 C27 H27 119.7 ?
C26 C27 H27 119.7 ?
C27 C28 C29 121.9(3) ?
C27 C28 H28 119.1 ?
C29 C28 H28 119.1 ?
N13 C29 C28 121.6(3) ?
N13 C29 C30 121.7(3) ?
C28 C29 C30 116.7(3) ?
C31 C30 C29 120.7(3) ?
C31 C30 H30 119.6 ?
C29 C30 H30 119.6 ?
C30 C31 C26 122.9(3) ?
C30 C31 H31 118.6 ?
C26 C31 H31 118.6 ?
N13 C32 H32A 109.5 ?
N13 C32 H32B 109.5 ?
H32A C32 H32B 109.5 ?
N13 C32 H32C 109.5 ?
H32A C32 H32C 109.5 ?
H32B C32 H32C 109.5 ?
N13 C33 H33A 109.5 ?
N13 C33 H33B 109.5 ?
H33A C33 H33B 109.5 ?
N13 C33 H33C 109.5 ?
H33A C33 H33C 109.5 ?
H33B C33 H33C 109.5 ?
N41 C42 C43 123.5(3) ?
N41 C42 H42 118.2 ?
C43 C42 H42 118.2 ?
C42 C43 C44 119.7(3) ?
C42 C43 H43 120.1 ?
C44 C43 H43 120.1 ?
C43 C44 C45 117.5(3) ?
C43 C44 C47 121.3(3) ?
C45 C44 C47 121.2(3) ?
C46 C45 C44 119.3(3) ?
C46 C45 H45 120.4 ?
C44 C45 H45 120.4 ?
N41 C46 C45 124.0(3) ?
N41 C46 H46 118.0 ?
C45 C46 H46 118.0 ?
C48 C47 C44 177.7(3) ?
C47 C48 C49 178.1(3) ?
C54 C49 C50 118.8(3) ?
C54 C49 C48 121.2(3) ?
C50 C49 C48 120.0(3) ?
C51 C50 C49 119.9(3) ?
C51 C50 H50 120.0 ?
C49 C50 H50 120.0 ?
C50 C51 C52 121.2(3) ?
C50 C51 H51 119.4 ?
C52 C51 H51 119.4 ?
C53 C52 C51 118.3(3) ?
C53 C52 C55 121.4(3) ?
C51 C52 C55 120.3(3) ?
C54 C53 C52 121.3(3) ?
C54 C53 H53 119.3 ?
C52 C53 H53 119.3 ?
C53 C54 C49 120.4(3) ?
C53 C54 H54 119.8 ?
C49 C54 H54 119.8 ?
N42 C55 C52 121.8(3) ?
N42 C55 H55 119.1 ?
C52 C55 H55 119.1 ?
C57 C56 C61 117.3(3) ?
C57 C56 N42 124.1(3) ?
C61 C56 N42 118.4(3) ?
C58 C57 C56 121.9(3) ?
C58 C57 H57 119.1 ?
C56 C57 H57 119.1 ?
C57 C58 C59 121.6(3) ?
C57 C58 H58 119.2 ?
C59 C58 H58 119.2 ?
N43 C59 C58 121.8(3) ?
N43 C59 C60 121.9(3) ?
C58 C59 C60 116.2(3) ?
C61 C60 C59 121.6(3) ?
C61 C60 H60 119.2 ?
C59 C60 H60 119.2 ?
C60 C61 C56 121.4(3) ?
C60 C61 H61 119.3 ?
C56 C61 H61 119.3 ?
N43 C62 H62A 109.5 ?
N43 C62 H62B 109.5 ?
H62A C62 H62B 109.5 ?
N43 C62 H62C 109.5 ?
H62A C62 H62C 109.5 ?
H62B C62 H62C 109.5 ?
N43 C63 H63A 109.5 ?
N43 C63 H63B 109.5 ?
H63A C63 H63B 109.5 ?
N43 C63 H63C 109.5 ?
H63A C63 H63C 109.5 ?
H63B C63 H63C 109.5 ?

loop_
_geom_bond_atom_site_label_1
_geom_bond_atom_site_label_2
_geom_bond_distance
_geom_bond_publ_flag
W1 C5 1.960(4) yes
W1 C3 2.014(4) yes
W1 C4 2.032(4) yes
W1 C2 2.037(4) yes
W1 C1 2.042(3) yes
W1 N11 2.273(2) yes
W2 C10 1.967(4) yes
W2 C8 2.028(4) yes
W2 C7 2.035(4) yes
W2 C9 2.037(4) yes
W2 C6 2.047(4) yes
W2 N41 2.267(2) yes
O1 C1 1.140(4) ?
O2 C2 1.138(4) ?
O3 C3 1.144(4) ?
O4 C4 1.137(4) ?
O5 C5 1.159(4) ?
O6 C6 1.133(4) ?
O7 C7 1.133(4) ?
O8 C8 1.139(4) ?
O9 C9 1.130(4) ?
O10 C10 1.156(4) ?
N11 C12 1.330(4) ?
N11 C16 1.341(4) ?
N12 C25 1.269(4) ?
N12 C26 1.419(4) ?
N13 C29 1.374(4) ?
N13 C32 1.421(4) ?
N13 C33 1.452(4) ?
N41 C46 1.336(4) ?
N41 C42 1.353(4) ?
N42 C55 1.256(4) ?
N42 C56 1.422(4) ?
N43 C59 1.378(4) ?
N43 C62 1.431(4) ?
N43 C63 1.457(4) ?
C12 C13 1.378(4) ?
C12 H12 0.9300 ?
C13 C14 1.385(4) ?
C13 H13 0.9300 ?
C14 C15 1.370(4) ?
C14 C17 1.420(4) ?
C15 C16 1.362(4) ?
C15 H15 0.9300 ?
C16 H16 0.9300 ?
C17 C18 1.197(4) ?
C18 C19 1.438(4) ?
C19 C24 1.382(4) ?
C19 C20 1.382(4) ?
C20 C21 1.372(4) ?
C20 H20 0.9300 ?
C21 C22 1.380(4) ?
C21 H21 0.9300 ?
C22 C23 1.375(4) ?
C22 C25 1.462(4) ?
C23 C24 1.370(4) ?
C23 H23 0.9300 ?
C24 H24 0.9300 ?
C25 H25 0.9300 ?
C26 C31 1.367(4) ?
C26 C27 1.397(4) ?
C27 C28 1.375(4) ?
C27 H27 0.9300 ?
C28 C29 1.393(4) ?
C28 H28 0.9300 ?
C29 C30 1.397(4) ?
C30 C31 1.365(4) ?
C30 H30 0.9300 ?
C31 H31 0.9300 ?
C32 H32A 0.9600 ?
C32 H32B 0.9600 ?
C32 H32C 0.9600 ?
C33 H33A 0.9600 ?
C33 H33B 0.9600 ?
C33 H33C 0.9600 ?
C42 C43 1.368(4) ?
C42 H42 0.9300 ?
C43 C44 1.375(4) ?
C43 H43 0.9300 ?
C44 C45 1.390(4) ?
C44 C47 1.435(4) ?
C45 C46 1.370(4) ?
C45 H45 0.9300 ?
C46 H46 0.9300 ?
C47 C48 1.192(4) ?
C48 C49 1.434(4) ?
C49 C54 1.385(4) ?
C49 C50 1.389(4) ?
C50 C51 1.372(4) ?
C50 H50 0.9300 ?
C51 C52 1.385(4) ?
C51 H51 0.9300 ?
C52 C53 1.371(4) ?
C52 C55 1.465(4) ?
C53 C54 1.368(4) ?
C53 H53 0.9300 ?
C54 H54 0.9300 ?
C55 H55 0.9300 ?
C56 C57 1.374(4) ?
C56 C61 1.383(4) ?
C57 C58 1.372(4) ?
C57 H57 0.9300 ?
C58 C59 1.393(4) ?
C58 H58 0.9300 ?
C59 C60 1.400(4) ?
C60 C61 1.375(4) ?
C60 H60 0.9300 ?
C61 H61 0.9300 ?
C62 H62A 0.9600 ?
C62 H62B 0.9600 ?
C62 H62C 0.9600 ?
C63 H63A 0.9600 ?
C63 H63B 0.9600 ?
C63 H63C 0.9600 ?
